data_1561811
loop_
_publ_author_name
'Osiry, H.'
'Cano, A.'
'Lemus-Santana, A.A.'
'Rodr\'iguez, A.'
'Carbonio, R.E.'
'Reguera, E.'

_publ_section_title
;
 Intercalation of organic molecules in 2D copper (II) nitroprusside:
 Intermolecular interactions and magnetic properties
;
_journal_name_full 'Journal of Solid State Chemistry'
_journal_page_first 374
_journal_page_last 380
_journal_paper_doi 10.1016/j.jssc.2015.07.042
_journal_volume 230
_journal_year 2015
_chemical_formula_sum 'C11 H6 Cu Fe N10 O'
_chemical_formula_weight 413.623
_chemical_name_common Cu(Im)2[Fe(CN)4NO]
_space_group_IT_number 19
_space_group_name_Hall 'P 2ac 2ab'
_space_group_name_H-M_alt 'P 21 21 21'
_symmetry_cell_setting orthorhombic
_symmetry_space_group_name_Hall 'P 2ac 2ab'
_symmetry_space_group_name_H-M 'P 21 21 21'
_cell_angle_alpha 90.00000
_cell_angle_beta 90.00000
_cell_angle_gamma 90.00000
_cell_formula_units_Z 4
_cell_length_a 15.5053(3)
_cell_length_b 7.2535(3)
_cell_length_c 14.4102(3)
_cell_measurement_reflns_used 270
_cell_measurement_temperature 298
_cell_volume 1620.68(8)
_computing_cell_refinement 'FULLPROF (Carvajal, 2013)'
_computing_data_collection 'D8 ADVANCE BRUKER'
_computing_data_reduction 'FULLPROF (Carvajal, 2013)'
_computing_molecular_graphics 'DIAMOND (Branderbug, 2006)'
_computing_publication_material 'PLATON (Spek, 2003)'
_computing_structure_refinement 'FULLPROF (Carvajal, 2013)'
_computing_structure_solution
;
SHELXS-97 (Sheldrick, 2008) and EXPO2013 (Altomare et al., 2013)
;
_diffrn_ambient_temperature 298
_diffrn_measurement_device_type 'D8 Advanced'
_diffrn_measurement_method 'Bragg Brentano'
_diffrn_radiation_monochromator Germanium
_diffrn_radiation_source Cooper
_diffrn_radiation_type 'Cu K\a'
_diffrn_radiation_wavelength 1.5406
_diffrn_reflns_number 270
_exptl_absorpt_coefficient_mu 9.007
_exptl_absorpt_correction_type none
_exptl_crystal_colour green
_exptl_crystal_density_diffrn 1.671
_exptl_crystal_description powder
_exptl_crystal_F_000 564
_pd_char_colour green
_pd_meas_2theta_range_inc 0.007870
_pd_meas_2theta_range_max 69.99760
_pd_meas_2theta_range_min 5.04720
_pd_meas_number_of_points 8255
_pd_proc_info_excluded_regions 0
_pd_proc_ls_background_function
;
Linear interpolation between a set background points with refinable heights
;
_pd_proc_ls_pref_orient_corr 'March-Dollase Multiaxial function'
_pd_proc_ls_profile_function Pseudo-Voigt
_pd_proc_ls_prof_R_factor 3.8949
_pd_proc_ls_prof_wR_expected 3.8604
_pd_proc_ls_prof_wR_factor 5.2118
_refine_ls_goodness_of_fit_all 1.35
_refine_ls_number_constraints 0
_refine_ls_number_parameters 96
_refine_ls_number_reflns 270
_refine_ls_number_restraints 11
_refine_ls_R_factor_gt 0.0922
_refine_ls_R_I_factor 14.1469
_refine_ls_wR_factor_ref 0.127
_reflns_number_total 698
_cod_data_source_file JSSC-2015-230-374.cif
_cod_data_source_block 2
_cod_database_code 1561811

loop_
_symmetry_equiv_pos_as_xyz
x,y,z
x+1/2,-y+1/2,-z
-x,y+1/2,-z+1/2
-x+1/2,-y,z+1/2

loop_
_atom_site_label
_atom_site_fract_x
_atom_site_fract_y
_atom_site_fract_z
_atom_site_U_iso_or_equiv
_atom_site_occupancy
_atom_site_adp_type
_atom_site_type_symbol
Fe 0.4981(2) 0.2365(2) 0.4936(1) 0.031(2) 1.00000 Uiso Fe
C1 0.5946(2) 0.4011(5) 0.5062(7) 0.051(2) 1.00000 Uiso C
C2 0.4010(3) 0.0692(6) 0.4953(7) 0.051(2) 1.00000 Uiso C
C3 0.4160(3) 0.4352(6) 0.5111(7) 0.051(2) 1.00000 Uiso C
C4 0.5806(2) 0.0368(3) 0.4905(7) 0.051(2) 1.00000 Uiso C
C5 0.4979(9) 0.2139(6) 0.6260(3) 0.051(2) 1.00000 Uiso C
N6 0.4960(9) 0.2553(5) 0.3766(2) 0.051(2) 1.00000 Uiso N
N5 0.4980(7) 0.2004(4) 0.7055(2) 0.051(2) 1.00000 Uiso N
O1 0.4970(7) 0.2689(4) 0.2992(2) 0.051(2) 1.00000 Uiso O
N7 0.7620(4) 0.6959(4) 0.3487(2) 0.051(2) 1.00000 Uiso N
C6 0.6941(3) 0.6566(6) 0.2930(4) 0.051(2) 1.00000 Uiso C
N8 0.7219(3) 0.6427(4) 0.2051(3) 0.051(2) 1.00000 Uiso N
C7 0.8096(3) 0.6790(6) 0.2046(4) 0.051(2) 1.00000 Uiso C
C8 0.8362(3) 0.7137(6) 0.2895(4) 0.051(2) 1.00000 Uiso C
N9 0.7347(3) 0.7773(4) 0.6539(2) 0.051(2) 1.00000 Uiso N
C9 0.7931(3) 0.8231(6) 0.7182(4) 0.051(2) 1.00000 Uiso C
N10 0.7603(4) 0.8461(4) 0.8035(3) 0.051(2) 1.00000 Uiso N
C10 0.6696(3) 0.8121(6) 0.7914(4) 0.051(2) 1.00000 Uiso C
C11 0.6563(3) 0.7706(6) 0.7017(4) 0.051(2) 1.00000 Uiso C
Cu 0.7498(2) 0.7200(9) 0.5025(2) 0.028(2) 1.00000 Uiso Cu
N1 0.6477(2) 0.5083(5) 0.5013(7) 0.051(2) 1.00000 Uiso N
N2 0.3451(2) -0.0260(5) 0.4801(5) 0.051(2) 1.00000 Uiso N
N3 0.3675(2) 0.5508(5) 0.4984(6) 0.051(2) 1.00000 Uiso N
N4 0.6348(2) -0.0661(4) 0.4819(5) 0.051(2) 1.00000 Uiso N

loop_
_atom_type_symbol
_atom_type_scat_Cromer_Mann_a1
_atom_type_scat_Cromer_Mann_b1
_atom_type_scat_Cromer_Mann_a2
_atom_type_scat_Cromer_Mann_b2
_atom_type_scat_Cromer_Mann_a3
_atom_type_scat_Cromer_Mann_b3
_atom_type_scat_Cromer_Mann_a4
_atom_type_scat_Cromer_Mann_b4
_atom_type_scat_Cromer_Mann_c
_atom_type_scat_dispersion_real
_atom_type_scat_dispersion_imag
_atom_type_scat_source
fe 11.76950 4.76110 7.35730 0.30720 3.52220 15.35350 2.30450 76.88050 1.03690 -1.17900 3.20400 International_Tables_for_Crystallography_Vol.C(1991)_Tables_6.1.1.4_and_6.1.1.5
c 2.31000 20.84390 1.02000 10.20750 1.58860 0.56870 0.86500 51.65120 0.21560 0.01700 0.00900 International_Tables_for_Crystallography_Vol.C(1991)_Tables_6.1.1.4_and_6.1.1.5
n 12.21260 0.00570 3.13220 9.89330 2.01250 28.99750 1.16630 0.58260 -11.52900 0.02900 0.01800 International_Tables_for_Crystallography_Vol.C(1991)_Tables_6.1.1.4_and_6.1.1.5
o 3.04850 13.27710 2.28680 5.70110 1.54630 0.32390 0.86700 32.90890 0.25080 0.04700 0.03200 International_Tables_for_Crystallography_Vol.C(1991)_Tables_6.1.1.4_and_6.1.1.5
cu 13.33800 3.58280 7.16760 0.24700 5.61580 11.39660 1.67350 64.81260 1.19100 -2.01900 0.58900 International_Tables_for_Crystallography_Vol.C(1991)_Tables_6.1.1.4_and_6.1.1.5

loop_
_geom_angle_atom_site_label_1
_geom_angle_atom_site_label_2
_geom_angle_atom_site_label_3
_geom_angle_site_symmetry_1
_geom_angle_site_symmetry_2
_geom_angle_site_symmetry_3
_geom_angle
_geom_angle_publ_flag
C1 Fe C2 . . . 173.8(2) yes
C1 Fe C3 . . . 92.1(3) yes
C1 Fe C4 . . . 87.3(2) yes
C1 Fe C5 . . . 87.7(5) yes
C1 Fe N6 . . . 93.4(6) yes
C2 Fe C3 . . . 87.3(3) yes
C2 Fe C4 . . . 92.6(3) yes
C2 Fe C5 . . . 86.1(5) yes
C2 Fe N6 . . . 92.8(5) yes
C3 Fe C4 . . . 173.8(9) yes
C3 Fe C5 . . . 86.2(4) yes
C3 Fe N6 . . . 93.3(5) yes
C4 Fe C5 . . . 87.7(5) yes
C4 Fe N6 . . . 92.9(5) yes
C5 Fe N6 . . . 178.8(4) yes
Fe C1 N1 . . . 169.8(4) yes
Fe C2 N2 . . . 168.1(5) yes
Fe C3 N3 . . . 163.3(5) yes
Fe C4 N4 . . . 171.5(4) yes
Fe C5 N5 . . . 179.8(9) yes
Fe N6 O1 . . . 178.1(4) yes
N1 Cu N2 . . 2_556 92.3(3) yes
N1 Cu N3 . . 2_566 178.1(3) yes
N1 Cu N4 . . 1_565 85.1(3) yes
N1 Cu N7 . . . 89.9(4) yes
N1 Cu N9 . . . 93.6(4) yes
N2 Cu N3 2_556 . 2_566 86.0(3) yes
N2 Cu N4 2_556 . 1_565 177.4(3) yes
N2 Cu N7 2_556 . . 90.4(3) yes
N2 Cu N9 2_556 . . 94.8(3) yes
N3 Cu N4 2_566 . 1_565 96.6(3) yes
N3 Cu N7 2_566 . . 89.1(3) yes
N3 Cu N9 2_566 . . 87.6(3) yes
N4 Cu N7 1_565 . . 89.5(3) yes
N4 Cu N9 1_565 . . 85.5(3) yes
N7 Cu N9 . . . 173.6(3) yes
Cu N1 C1 . . . 175.9(5) yes
Cu N2 C2 . 2_556 2_556 161.1(6) yes
Cu N3 C3 . 2_566 2_566 169.4(3) yes
Cu N4 C4 . 1_565 1_565 166.5(5) yes
Cu N9 C9 . . . 130.7(5) no
Cu N9 C11 . . . 124.5(5) no
Cu N7 C8 . . . 130.5(5) no
Cu N7 C6 . . . 122.6(5) no

loop_
_geom_bond_atom_site_label_1
_geom_bond_atom_site_label_2
_geom_bond_site_symmetry_1
_geom_bond_site_symmetry_2
_geom_bond_distance
_geom_bond_publ_flag
Fe C1 . . 1.923(4) yes
Fe C2 . . 1.934(5) yes
Fe C3 . . 1.939(5) yes
Fe C4 . . 1.933(4) yes
Fe C5 . . 1.915(5) yes
Fe N6 . . 1.692(3) yes
Cu N1 . . 2.206(6) yes
Cu N2 . 2_556 2.056(6) yes
Cu N3 . 2_566 2.469(6) yes
Cu N4 . 1_565 2.382(6) yes
Cu N7 . . 2.231(4) yes
Cu N9 . . 2.233(4) yes
C1 N1 . . 1.135(5) yes
C2 N2 . . 1.130(6) yes
C3 N3 . . 1.141(6) yes
C4 N4 . . 1.131(4) yes
C5 N5 . . 1.150(5) yes
N6 O1 . . 1.120(4) yes
N7 C6 . . 1.354(7) yes
N7 C8 . . 1.438(7) yes
C8 C7 . . 1.315(8) yes
C6 N8 . . 1.342(7) yes
N8 C7 . . 1.385(7) yes
N9 C9 . . 1.337(6) yes
N9 C11 . . 1.398(7) yes
C11 C10 . . 1.343(8) yes
C9 N10 . . 1.341(7) yes
C10 N10 . . 1.438(8) yes
